data_4112741
loop_
_publ_author_name
'David T. Puerta'
'Jana A. Lewis'
'Seth M. Cohen'

_publ_section_title
;
 New Beginnings for Matrix Metalloproteinase Inhibitors: Identification of
 High-Affinity Zinc-Binding Groups
;
_journal_name_full 'Journal of the American Chemical Society'
_journal_page_first 8388
_journal_page_last 8389
_journal_paper_doi 10.1021/ja0485513
_journal_volume 126
_journal_year 2004
_chemical_formula_sum 'C36 H34 B N7 O S Zn'
_chemical_formula_weight 688.94
_chemical_name_systematic
; 
 ? 
;
_space_group_IT_number 2
_symmetry_cell_setting triclinic
_symmetry_space_group_name_Hall '-P 1'
_symmetry_space_group_name_H-M 'P -1'
_atom_sites_solution_hydrogens geom
_atom_sites_solution_primary direct
_atom_sites_solution_secondary difmap
_audit_creation_method SHELXL-97
_cell_angle_alpha 91.1160(10)
_cell_angle_beta 101.0140(10)
_cell_angle_gamma 118.2950(10)
_cell_formula_units_Z 4
_cell_length_a 12.2734(10)
_cell_length_b 12.3288(10)
_cell_length_c 25.600(2)
_cell_measurement_reflns_used 9389
_cell_measurement_temperature 100(2)
_cell_measurement_theta_max 27.18
_cell_measurement_theta_min 2.23
_cell_volume 3320.8(5)
_computing_cell_refinement 'Bruker SMART'
_computing_data_collection 'Bruker SMART'
_computing_data_reduction 'Bruker SAINT'
_computing_molecular_graphics 'Bruker SHELXTL'
_computing_publication_material 'Bruker SHELXTL'
_computing_structure_refinement 'SHELXL-97 (Sheldrick, 1997)'
_computing_structure_solution 'SHELXS-97 (Sheldrick, 1990)'
_diffrn_ambient_temperature 100(2)
_diffrn_measured_fraction_theta_full 0.965
_diffrn_measured_fraction_theta_max 0.965
_diffrn_measurement_device_type 'CCD area detector'
_diffrn_measurement_method 'phi and omega scans'
_diffrn_radiation_monochromator graphite
_diffrn_radiation_source 'fine-focus sealed tube'
_diffrn_radiation_type MoK\a
_diffrn_radiation_wavelength 0.71073
_diffrn_reflns_av_R_equivalents 0.0308
_diffrn_reflns_av_sigmaI/netI 0.0539
_diffrn_reflns_limit_h_max 15
_diffrn_reflns_limit_h_min -15
_diffrn_reflns_limit_k_max 15
_diffrn_reflns_limit_k_min -16
_diffrn_reflns_limit_l_max 33
_diffrn_reflns_limit_l_min -33
_diffrn_reflns_number 28441
_diffrn_reflns_theta_full 27.54
_diffrn_reflns_theta_max 27.54
_diffrn_reflns_theta_min 1.63
_exptl_absorpt_coefficient_mu 0.844
_exptl_absorpt_correction_T_max 1.000000
_exptl_absorpt_correction_T_min 0.735157
_exptl_absorpt_correction_type semi-emperical
_exptl_absorpt_process_details SADABS
_exptl_crystal_colour colorless
_exptl_crystal_density_diffrn 1.378
_exptl_crystal_density_meas 0
_exptl_crystal_description block
_exptl_crystal_F_000 1432
_exptl_crystal_size_max 0.27
_exptl_crystal_size_mid 0.21
_exptl_crystal_size_min 0.08
_refine_diff_density_max 1.913
_refine_diff_density_min -1.385
_refine_diff_density_rms 0.113
_refine_ls_extinction_method none
_refine_ls_goodness_of_fit_ref 1.067
_refine_ls_hydrogen_treatment mixed
_refine_ls_matrix_type full
_refine_ls_number_parameters 863
_refine_ls_number_reflns 14764
_refine_ls_number_restraints 0
_refine_ls_restrained_S_all 1.067
_refine_ls_R_factor_all 0.0888
_refine_ls_R_factor_gt 0.0738
_refine_ls_shift/su_max 0.023
_refine_ls_shift/su_mean 0.001
_refine_ls_structure_factor_coef Fsqd
_refine_ls_weighting_details 'calc w=1/[\s^2^(Fo^2^)+(0.0669P)^2^+15.2599P] where P=(Fo^2^+2Fc^2^)/3'
_refine_ls_weighting_scheme calc
_refine_ls_wR_factor_gt 0.1787
_refine_ls_wR_factor_ref 0.1864
_reflns_number_gt 12013
_reflns_number_total 14764
_reflns_threshold_expression >2sigma(I)
_cod_data_source_file ja0485513si20040312_123733_1.cif
_cod_data_source_block '[(Tp)Zn(8)]'
_cod_database_code 4112741

loop_
_symmetry_equiv_pos_as_xyz
'x, y, z'
'-x, -y, -z'

loop_
_atom_site_label
_atom_site_type_symbol
_atom_site_fract_x
_atom_site_fract_y
_atom_site_fract_z
_atom_site_U_iso_or_equiv
_atom_site_adp_type
_atom_site_occupancy
_atom_site_symmetry_multiplicity
_atom_site_calc_flag
_atom_site_refinement_flags
Zn1 Zn 0.83260(4) 0.09536(4) 0.115329(18) 0.01618(12) Uani 1 1 d .
Zn2 Zn 0.17931(5) 0.76526(5) 0.382233(19) 0.02153(13) Uani 1 1 d .
S1 S 0.80835(12) 0.27141(11) 0.12756(4) 0.0275(3) Uani 1 1 d .
O1 O 0.9428(3) 0.1526(3) 0.19127(13) 0.0243(7) Uani 1 1 d .
N13 N 0.2664(3) 0.7934(3) 0.46486(14) 0.0212(7) Uani 1 1 d .
N2 N 0.7084(3) -0.0764(3) 0.13577(14) 0.0209(7) Uani 1 1 d .
N11 N 0.0349(3) 0.5874(3) 0.40682(14) 0.0195(7) Uani 1 1 d .
N10 N 0.0914(4) 0.5240(3) 0.43314(14) 0.0202(7) Uani 1 1 d .
N8 N 0.2765(4) 0.5881(3) 0.38967(14) 0.0217(7) Uani 1 1 d .
N1 N 0.7032(3) -0.1744(3) 0.10734(14) 0.0185(7) Uani 1 1 d .
N4 N 0.9523(3) 0.0377(3) 0.09106(13) 0.0173(7) Uani 1 1 d .
N9 N 0.2564(3) 0.6642(3) 0.35570(14) 0.0211(7) Uani 1 1 d .
N5 N 0.6817(3) -0.0939(3) 0.01822(14) 0.0187(7) Uani 1 1 d .
N6 N 0.7288(3) 0.0317(3) 0.02726(14) 0.0187(7) Uani 1 1 d .
N12 N 0.3030(3) 0.7066(3) 0.47782(14) 0.0203(7) Uani 1 1 d .
C24 C 0.6651(4) 0.0605(4) -0.01413(16) 0.0194(8) Uani 1 1 d .
N3 N 0.8894(3) -0.0802(3) 0.06373(14) 0.0184(7) Uani 1 1 d .
N7 N 0.8817(4) 0.3974(4) 0.22554(16) 0.0294(9) Uani 1 1 d .
C41 C 0.2558(4) 0.6959(4) 0.26027(17) 0.0213(9) Uani 1 1 d .
C59 C 0.4102(4) 0.8620(4) 0.54308(17) 0.0239(9) Uani 1 1 d .
H59 H 0.4666 0.9133 0.5752 0.029 Uiso 1 1 calc R
C12 C 0.9740(4) -0.1123(4) 0.05158(17) 0.0212(9) Uani 1 1 d .
C50 C -0.0904(4) 0.5140(4) 0.40080(16) 0.0200(8) Uani 1 1 d .
C39 C 0.3104(4) 0.5452(4) 0.31254(19) 0.0256(9) Uani 1 1 d .
H39 H 0.3307 0.5096 0.2852 0.031 Uiso 1 1 calc R
C15 C 1.1774(4) 0.1999(4) 0.12271(16) 0.0215(9) Uani 1 1 d .
C21 C 0.5155(5) -0.2792(4) -0.04736(19) 0.0296(10) Uani 1 1 d .
H21A H 0.5729 -0.3068 -0.0568 0.044 Uiso 1 1 calc R
H21B H 0.4488 -0.2945 -0.0791 0.044 Uiso 1 1 calc R
H21C H 0.4767 -0.3252 -0.0192 0.044 Uiso 1 1 calc R
C14 C 1.0765(4) 0.0782(4) 0.09521(16) 0.0183(8) Uani 1 1 d .
C22 C 0.5887(4) -0.1436(4) -0.02756(16) 0.0209(8) Uani 1 1 d .
C2 C 0.6716(4) -0.2725(4) 0.13597(18) 0.0234(9) Uani 1 1 d .
C23 C 0.5763(4) -0.0474(4) -0.04896(17) 0.0217(9) Uani 1 1 d .
H23 H 0.5189 -0.0530 -0.0810 0.026 Uiso 1 1 calc R
C36 C 0.9412(4) 0.2380(4) 0.21905(18) 0.0229(9) Uani 1 1 d .
C3 C 0.6533(4) -0.2365(4) 0.18359(18) 0.0248(9) Uani 1 1 d .
H3 H 0.6296 -0.2854 0.2118 0.030 Uiso 1 1 calc R
C25 C 0.6946(4) 0.1887(4) -0.02162(16) 0.0182(8) Uani 1 1 d .
C48 C 0.0009(5) 0.4130(4) 0.44245(17) 0.0252(9) Uani 1 1 d .
C51 C -0.1834(4) 0.5508(4) 0.37396(17) 0.0230(9) Uani 1 1 d .
C31 C 0.8804(4) 0.3054(4) 0.19474(17) 0.0235(9) Uani 1 1 d .
C60 C 0.3300(4) 0.8881(4) 0.50490(17) 0.0213(9) Uani 1 1 d .
C20 C 1.1592(4) 0.3022(4) 0.12778(17) 0.0255(9) Uani 1 1 d .
H20 H 1.0785 0.2946 0.1130 0.031 Uiso 1 1 calc R
C58 C 0.3906(4) 0.7483(4) 0.52469(17) 0.0232(9) Uani 1 1 d .
C5 C 0.6697(4) -0.0357(4) 0.22388(18) 0.0244(9) Uani 1 1 d .
C35 C 0.9959(5) 0.2699(5) 0.27418(19) 0.0295(10) Uani 1 1 d .
H35 H 1.0354 0.2263 0.2918 0.035 Uiso 1 1 calc R
C13 C 1.0933(4) -0.0141(4) 0.07067(17) 0.0230(9) Uani 1 1 d .
H13 H 1.1715 -0.0092 0.0679 0.028 Uiso 1 1 calc R
C56 C -0.1657(5) 0.6688(5) 0.38481(19) 0.0275(10) Uani 1 1 d .
H56 H -0.0917 0.7287 0.4098 0.033 Uiso 1 1 calc R
C57 C 0.4510(5) 0.6741(5) 0.54915(19) 0.0313(11) Uani 1 1 d .
H57A H 0.3912 0.6075 0.5659 0.047 Uiso 1 1 calc R
H57B H 0.5282 0.7286 0.5763 0.047 Uiso 1 1 calc R
H57C H 0.4729 0.6380 0.5211 0.047 Uiso 1 1 calc R
C38 C 0.3094(4) 0.5160(4) 0.36359(18) 0.0245(9) Uani 1 1 d .
C29 C 0.8304(4) 0.4113(4) -0.00235(18) 0.0250(9) Uani 1 1 d .
H29 H 0.9056 0.4807 0.0179 0.030 Uiso 1 1 calc R
C49 C -0.1151(5) 0.4035(4) 0.42259(17) 0.0256(9) Uani 1 1 d .
H49 H -0.1958 0.3360 0.4234 0.031 Uiso 1 1 calc R
C40 C 0.2757(4) 0.6382(4) 0.30854(17) 0.0213(9) Uani 1 1 d .
C42 C 0.3175(5) 0.8244(5) 0.2600(2) 0.0286(10) Uani 1 1 d .
H42 H 0.3754 0.8777 0.2914 0.034 Uiso 1 1 calc R
C46 C 0.1731(5) 0.6199(5) 0.21359(19) 0.0309(10) Uani 1 1 d .
H46 H 0.1316 0.5323 0.2133 0.037 Uiso 1 1 calc R
C6 C 0.6316(4) 0.0520(4) 0.21150(19) 0.0283(10) Uani 1 1 d .
H6 H 0.6100 0.0632 0.1751 0.034 Uiso 1 1 calc R
C4 C 0.6763(4) -0.1151(4) 0.18211(17) 0.0219(9) Uani 1 1 d .
C26 C 0.6096(4) 0.2094(5) -0.05980(19) 0.0271(10) Uani 1 1 d .
H26 H 0.5329 0.1408 -0.0795 0.033 Uiso 1 1 calc R
C19 C 1.2581(5) 0.4152(4) 0.1543(2) 0.0331(11) Uani 1 1 d .
H19 H 1.2450 0.4847 0.1577 0.040 Uiso 1 1 calc R
C30 C 0.8063(4) 0.2912(4) 0.00586(17) 0.0215(9) Uani 1 1 d .
H30 H 0.8670 0.2794 0.0305 0.026 Uiso 1 1 calc R
C27 C 0.6370(5) 0.3288(5) -0.0688(2) 0.0318(11) Uani 1 1 d .
H27 H 0.5800 0.3414 -0.0955 0.038 Uiso 1 1 calc R
B1 B 0.7429(5) -0.1598(4) 0.05282(19) 0.0205(9) Uani 1 1 d .
C11 C 0.9352(5) -0.2361(4) 0.0226(2) 0.0306(10) Uani 1 1 d .
H11A H 0.8949 -0.3013 0.0448 0.046 Uiso 1 1 calc R
H11B H 1.0103 -0.2373 0.0155 0.046 Uiso 1 1 calc R
H11C H 0.8748 -0.2510 -0.0114 0.046 Uiso 1 1 calc R
C62 C 0.3961(4) 1.1004(4) 0.54398(19) 0.0268(10) Uani 1 1 d .
H62 H 0.4688 1.1022 0.5660 0.032 Uiso 1 1 calc R
C28 C 0.7460(5) 0.4300(5) -0.03964(19) 0.0293(10) Uani 1 1 d .
H28 H 0.7627 0.5119 -0.0452 0.035 Uiso 1 1 calc R
B2 B 0.2375(5) 0.5780(5) 0.44418(19) 0.0217(10) Uani 1 1 d .
C43 C 0.2941(5) 0.8743(5) 0.2137(2) 0.0383(12) Uani 1 1 d .
H43 H 0.3350 0.9618 0.2139 0.046 Uiso 1 1 calc R
C47 C 0.0312(6) 0.3210(4) 0.4699(2) 0.0328(11) Uani 1 1 d .
H47A H 0.0609 0.2836 0.4459 0.049 Uiso 1 1 calc R
H47B H -0.0454 0.2559 0.4792 0.049 Uiso 1 1 calc R
H47C H 0.0977 0.3634 0.5027 0.049 Uiso 1 1 calc R
C55 C -0.2553(5) 0.7011(6) 0.3595(2) 0.0359(12) Uani 1 1 d .
H55 H -0.2417 0.7828 0.3675 0.043 Uiso 1 1 calc R
C63 C 0.3766(5) 1.2021(5) 0.5484(2) 0.0371(12) Uani 1 1 d .
H63 H 0.4363 1.2731 0.5733 0.045 Uiso 1 1 calc R
C61 C 0.3098(4) 0.9964(4) 0.50755(19) 0.0254(9) Uani 1 1 d .
C18 C 1.3764(5) 0.4266(5) 0.1758(2) 0.0390(13) Uani 1 1 d .
H18 H 1.4440 0.5038 0.1942 0.047 Uiso 1 1 calc R
C7 C 0.6251(5) 0.1238(5) 0.2523(2) 0.0342(11) Uani 1 1 d .
H7 H 0.6004 0.1847 0.2436 0.041 Uiso 1 1 calc R
C33 C 0.9363(5) 0.4287(5) 0.2784(2) 0.0332(11) Uani 1 1 d .
H33 H 0.9355 0.4943 0.2981 0.040 Uiso 1 1 calc R
C34 C 0.9933(5) 0.3643(5) 0.30335(19) 0.0324(11) Uani 1 1 d .
H34 H 1.0310 0.3848 0.3407 0.039 Uiso 1 1 calc R
C53 C -0.3823(5) 0.4986(6) 0.3125(2) 0.0425(14) Uani 1 1 d .
H53 H -0.4570 0.4392 0.2877 0.051 Uiso 1 1 calc R
C16 C 1.2981(4) 0.2142(5) 0.14444(19) 0.0300(10) Uani 1 1 d .
H16 H 1.3124 0.1454 0.1411 0.036 Uiso 1 1 calc R
C10 C 0.6997(5) -0.0515(5) 0.2778(2) 0.0347(11) Uani 1 1 d .
H10 H 0.7255 -0.1115 0.2869 0.042 Uiso 1 1 calc R
C32 C 0.8216(6) 0.4683(5) 0.2008(2) 0.0385(12) Uani 1 1 d .
H32A H 0.8300 0.5302 0.2282 0.058 Uiso 1 1 calc R
H32B H 0.7314 0.4117 0.1852 0.058 Uiso 1 1 calc R
H32C H 0.8635 0.5105 0.1726 0.058 Uiso 1 1 calc R
C52 C -0.2939(5) 0.4645(5) 0.3375(2) 0.0347(11) Uani 1 1 d .
H52 H -0.3088 0.3823 0.3297 0.042 Uiso 1 1 calc R
C66 C 0.2040(5) 0.9962(5) 0.4756(3) 0.0415(13) Uani 1 1 d .
H66 H 0.1441 0.9253 0.4506 0.050 Uiso 1 1 calc R
C1 C 0.6574(5) -0.3935(4) 0.1148(2) 0.0320(11) Uani 1 1 d .
H1A H 0.5933 -0.4267 0.0809 0.048 Uiso 1 1 calc R
H1B H 0.6308 -0.4525 0.1409 0.048 Uiso 1 1 calc R
H1C H 0.7390 -0.3804 0.1087 0.048 Uiso 1 1 calc R
C37 C 0.3391(6) 0.4227(6) 0.3902(2) 0.0401(13) Uani 1 1 d .
H37A H 0.4014 0.4627 0.4243 0.060 Uiso 1 1 calc R
H37B H 0.3742 0.3903 0.3667 0.060 Uiso 1 1 calc R
H37C H 0.2612 0.3543 0.3969 0.060 Uiso 1 1 calc R
C54 C -0.3633(5) 0.6165(6) 0.3231(2) 0.0413(14) Uani 1 1 d .
H54 H -0.4236 0.6394 0.3056 0.050 Uiso 1 1 calc R
C8 C 0.6539(5) 0.1068(5) 0.3048(2) 0.0396(13) Uani 1 1 d .
H8 H 0.6479 0.1550 0.3323 0.048 Uiso 1 1 calc R
C9 C 0.6920(6) 0.0196(6) 0.3177(2) 0.0451(14) Uani 1 1 d .
H9 H 0.7128 0.0086 0.3542 0.054 Uiso 1 1 calc R
C44 C 0.2120(6) 0.7979(5) 0.1675(2) 0.0382(12) Uani 1 1 d .
H44 H 0.1977 0.8328 0.1359 0.046 Uiso 1 1 calc R
C64 C 0.2713(6) 1.2009(5) 0.5168(2) 0.0413(13) Uani 1 1 d .
H64 H 0.2579 1.2702 0.5205 0.050 Uiso 1 1 calc R
C17 C 1.3957(5) 0.3266(5) 0.1705(2) 0.0382(12) Uani 1 1 d .
H17 H 1.4770 0.3350 0.1850 0.046 Uiso 1 1 calc R
C45 C 0.1503(6) 0.6700(6) 0.1673(2) 0.0407(13) Uani 1 1 d .
H45 H 0.0928 0.6171 0.1357 0.049 Uiso 1 1 calc R
C65 C 0.1850(6) 1.0981(6) 0.4797(3) 0.0505(16) Uani 1 1 d .
H65 H 0.1133 1.0974 0.4573 0.061 Uiso 1 1 calc R
H2 H 0.262(4) 0.518(4) 0.4637(17) 0.011(10) Uiso 1 1 d .
S2 S 0.03503(12) 0.78064(14) 0.31397(6) 0.0391(3) Uani 1 1 d .
O2 O 0.2932(4) 0.9506(3) 0.37160(12) 0.0610(16) Uani 1 1 d .
C67 C 0.1411(4) 0.9302(4) 0.30320(17) 0.0220(9) Uani 1 1 d .
N14 N 0.1027(5) 0.9832(4) 0.26264(19) 0.0402(11) Uani 1 1 d .
C72 C 0.2665(5) 0.9952(5) 0.3354(2) 0.0356(11) Uani 1 1 d .
C71 C 0.3423(6) 1.1138(5) 0.3224(2) 0.0427(13) Uani 1 1 d .
H71 H 0.4286 1.1606 0.3414 0.051 Uiso 1 1 calc R
C70 C 0.2956(5) 1.1630(5) 0.2836(2) 0.0403(13) Uani 1 1 d .
H70 H 0.3482 1.2464 0.2782 0.048 Uiso 1 1 calc R
C69 C 0.1753(6) 1.0976(5) 0.2516(2) 0.0424(13) Uani 1 1 d .
H69 H 0.1453 1.1319 0.2231 0.051 Uiso 1 1 calc R
C68 C -0.0247(5) 0.9093(5) 0.2249(3) 0.0444(14) Uani 1 1 d .
H68A H -0.0247 0.8434 0.2029 0.067 Uiso 1 1 calc R
H68B H -0.0423 0.9640 0.2016 0.067 Uiso 1 1 calc R
H68C H -0.0903 0.8723 0.2456 0.067 Uiso 1 1 calc R
H1 H 0.709(4) -0.248(4) 0.0312(18) 0.015(11) Uiso 1 1 d .

loop_
_atom_site_aniso_label
_atom_site_aniso_U_11
_atom_site_aniso_U_22
_atom_site_aniso_U_33
_atom_site_aniso_U_23
_atom_site_aniso_U_13
_atom_site_aniso_U_12
Zn1 0.0200(2) 0.0126(2) 0.0151(2) -0.00066(17) 0.00102(17) 0.00845(19)
Zn2 0.0326(3) 0.0241(3) 0.0148(2) 0.00113(19) -0.00137(19) 0.0217(2)
S1 0.0405(7) 0.0272(6) 0.0203(5) 0.0008(4) 0.0012(5) 0.0231(5)
O1 0.0223(15) 0.0225(16) 0.0272(16) 0.0057(13) 0.0034(13) 0.0108(13)
N13 0.0265(19) 0.0211(18) 0.0191(17) -0.0007(14) -0.0015(14) 0.0165(16)
N2 0.0178(17) 0.0207(18) 0.0206(18) -0.0013(14) 0.0020(14) 0.0075(15)
N11 0.0258(18) 0.0200(17) 0.0158(17) 0.0015(14) 0.0027(14) 0.0143(15)
N10 0.033(2) 0.0170(17) 0.0163(17) 0.0033(13) 0.0036(14) 0.0173(16)
N8 0.0283(19) 0.0231(18) 0.0197(18) 0.0045(14) 0.0011(15) 0.0187(16)
N1 0.0179(16) 0.0150(16) 0.0178(17) -0.0006(13) -0.0003(13) 0.0059(14)
N4 0.0216(17) 0.0121(16) 0.0162(16) -0.0007(13) 0.0018(13) 0.0078(14)
N9 0.0234(18) 0.0243(19) 0.0203(18) 0.0059(14) 0.0022(14) 0.0162(16)
N5 0.0192(17) 0.0150(16) 0.0180(17) -0.0024(13) 0.0019(13) 0.0062(14)
N6 0.0212(17) 0.0130(16) 0.0217(18) -0.0013(13) 0.0034(14) 0.0088(14)
N12 0.0248(18) 0.0237(18) 0.0181(17) 0.0047(14) 0.0004(14) 0.0179(16)
C24 0.0163(19) 0.023(2) 0.0167(19) -0.0018(16) 0.0037(15) 0.0081(17)
N3 0.0239(18) 0.0138(16) 0.0171(17) -0.0006(13) 0.0024(14) 0.0098(14)
N7 0.036(2) 0.024(2) 0.028(2) -0.0024(16) 0.0082(17) 0.0144(18)
C41 0.021(2) 0.028(2) 0.022(2) 0.0072(17) 0.0105(17) 0.0151(18)
C59 0.021(2) 0.033(2) 0.015(2) 0.0022(17) 0.0004(16) 0.0128(19)
C12 0.031(2) 0.021(2) 0.020(2) 0.0069(16) 0.0087(17) 0.0175(19)
C50 0.023(2) 0.019(2) 0.0151(19) 0.0005(15) 0.0032(16) 0.0084(17)
C39 0.028(2) 0.031(2) 0.026(2) 0.0021(19) 0.0075(18) 0.020(2)
C15 0.021(2) 0.024(2) 0.0143(19) 0.0036(16) 0.0052(16) 0.0071(18)
C21 0.030(2) 0.025(2) 0.022(2) -0.0040(18) 0.0009(18) 0.006(2)
C14 0.022(2) 0.019(2) 0.0150(19) 0.0066(15) 0.0036(15) 0.0101(17)
C22 0.019(2) 0.023(2) 0.0158(19) -0.0027(16) 0.0027(16) 0.0067(17)
C2 0.019(2) 0.016(2) 0.027(2) 0.0015(17) 0.0009(17) 0.0036(17)
C23 0.019(2) 0.026(2) 0.0158(19) -0.0009(17) 0.0001(16) 0.0094(18)
C36 0.020(2) 0.020(2) 0.023(2) 0.0025(17) 0.0052(17) 0.0050(17)
C3 0.022(2) 0.022(2) 0.023(2) 0.0061(17) 0.0047(17) 0.0048(18)
C25 0.019(2) 0.025(2) 0.0158(19) 0.0033(16) 0.0054(15) 0.0146(17)
C48 0.044(3) 0.017(2) 0.019(2) 0.0037(16) 0.0128(19) 0.016(2)
C51 0.021(2) 0.030(2) 0.0151(19) 0.0057(17) 0.0062(16) 0.0091(18)
C31 0.026(2) 0.020(2) 0.020(2) -0.0041(17) 0.0044(17) 0.0080(18)
C60 0.017(2) 0.027(2) 0.021(2) 0.0022(17) 0.0018(16) 0.0124(18)
C20 0.027(2) 0.022(2) 0.021(2) 0.0040(17) 0.0051(18) 0.0064(19)
C58 0.022(2) 0.037(3) 0.017(2) 0.0068(18) 0.0037(16) 0.019(2)
C5 0.021(2) 0.024(2) 0.022(2) 0.0021(17) 0.0066(17) 0.0058(18)
C35 0.028(2) 0.034(3) 0.024(2) 0.0012(19) 0.0033(19) 0.014(2)
C13 0.027(2) 0.027(2) 0.024(2) 0.0096(18) 0.0096(18) 0.0184(19)
C56 0.029(2) 0.035(3) 0.025(2) 0.0045(19) 0.0081(19) 0.019(2)
C57 0.034(3) 0.046(3) 0.027(2) 0.011(2) 0.005(2) 0.030(2)
C38 0.027(2) 0.029(2) 0.024(2) 0.0026(18) 0.0019(18) 0.020(2)
C29 0.024(2) 0.025(2) 0.026(2) 0.0037(18) 0.0075(18) 0.0110(19)
C49 0.037(3) 0.019(2) 0.019(2) 0.0024(17) 0.0093(18) 0.0105(19)
C40 0.020(2) 0.023(2) 0.023(2) 0.0033(17) 0.0037(16) 0.0125(18)
C42 0.027(2) 0.031(3) 0.031(2) 0.004(2) 0.0120(19) 0.015(2)
C46 0.034(3) 0.033(3) 0.028(2) 0.004(2) 0.007(2) 0.018(2)
C6 0.026(2) 0.029(2) 0.027(2) 0.0001(19) 0.0070(19) 0.010(2)
C4 0.017(2) 0.020(2) 0.021(2) 0.0007(16) 0.0015(16) 0.0046(17)
C26 0.021(2) 0.031(2) 0.028(2) 0.0017(19) 0.0018(18) 0.014(2)
C19 0.043(3) 0.019(2) 0.028(2) 0.0005(19) 0.014(2) 0.006(2)
C30 0.020(2) 0.024(2) 0.020(2) 0.0041(17) 0.0040(16) 0.0107(18)
C27 0.031(3) 0.040(3) 0.030(3) 0.010(2) 0.001(2) 0.024(2)
B1 0.023(2) 0.014(2) 0.020(2) -0.0031(17) 0.0019(18) 0.0066(19)
C11 0.042(3) 0.024(2) 0.033(3) 0.0012(19) 0.015(2) 0.020(2)
C62 0.027(2) 0.027(2) 0.025(2) -0.0020(18) 0.0084(18) 0.011(2)
C28 0.035(3) 0.030(2) 0.030(2) 0.011(2) 0.010(2) 0.020(2)
B2 0.031(3) 0.024(2) 0.017(2) 0.0029(18) 0.0011(19) 0.021(2)
C43 0.047(3) 0.037(3) 0.043(3) 0.018(2) 0.024(3) 0.025(3)
C47 0.059(3) 0.025(2) 0.025(2) 0.0096(19) 0.014(2) 0.026(2)
C55 0.039(3) 0.054(3) 0.031(3) 0.015(2) 0.012(2) 0.034(3)
C63 0.039(3) 0.027(3) 0.043(3) -0.009(2) 0.018(2) 0.011(2)
C61 0.024(2) 0.025(2) 0.028(2) 0.0012(18) 0.0087(18) 0.0120(19)
C18 0.028(3) 0.036(3) 0.025(2) -0.005(2) 0.007(2) -0.006(2)
C7 0.031(3) 0.031(3) 0.039(3) -0.002(2) 0.011(2) 0.012(2)
C33 0.034(3) 0.033(3) 0.027(2) -0.010(2) 0.008(2) 0.012(2)
C34 0.028(2) 0.038(3) 0.019(2) -0.009(2) 0.0028(18) 0.008(2)
C53 0.023(2) 0.059(4) 0.026(3) 0.009(2) -0.002(2) 0.007(2)
C16 0.025(2) 0.035(3) 0.024(2) 0.003(2) 0.0047(18) 0.011(2)
C10 0.048(3) 0.028(3) 0.028(3) 0.008(2) 0.010(2) 0.017(2)
C32 0.055(3) 0.036(3) 0.037(3) 0.000(2) 0.007(2) 0.033(3)
C52 0.027(2) 0.034(3) 0.028(2) 0.005(2) 0.003(2) 0.004(2)
C66 0.034(3) 0.029(3) 0.058(4) -0.011(2) -0.005(2) 0.020(2)
C1 0.041(3) 0.018(2) 0.035(3) 0.0070(19) 0.011(2) 0.012(2)
C37 0.060(4) 0.052(3) 0.036(3) 0.012(2) 0.012(3) 0.049(3)
C54 0.027(3) 0.069(4) 0.034(3) 0.021(3) 0.011(2) 0.027(3)
C8 0.045(3) 0.038(3) 0.032(3) -0.003(2) 0.019(2) 0.014(3)
C9 0.062(4) 0.046(3) 0.023(3) 0.005(2) 0.013(2) 0.021(3)
C44 0.051(3) 0.049(3) 0.027(3) 0.018(2) 0.015(2) 0.031(3)
C64 0.047(3) 0.029(3) 0.056(4) -0.008(2) 0.014(3) 0.024(3)
C17 0.020(2) 0.049(3) 0.034(3) 0.000(2) 0.007(2) 0.008(2)
C45 0.045(3) 0.056(4) 0.025(3) 0.007(2) 0.003(2) 0.030(3)
C65 0.041(3) 0.039(3) 0.077(5) -0.008(3) 0.000(3) 0.029(3)
S2 0.0275(6) 0.0434(8) 0.0425(7) 0.0117(6) 0.0044(5) 0.0153(6)
O2 0.083(3) 0.0190(18) 0.0050(14) -0.0010(13) 0.0012(17) -0.0317(19)
C67 0.028(2) 0.022(2) 0.023(2) 0.0067(17) 0.0106(18) 0.0164(19)
N14 0.053(3) 0.044(3) 0.041(3) 0.020(2) 0.020(2) 0.033(2)
C72 0.035(3) 0.034(3) 0.040(3) 0.003(2) 0.007(2) 0.019(2)
C71 0.037(3) 0.038(3) 0.041(3) 0.002(2) 0.002(2) 0.012(2)
C70 0.040(3) 0.024(3) 0.046(3) 0.003(2) 0.003(2) 0.009(2)
C69 0.054(3) 0.044(3) 0.035(3) 0.015(2) 0.011(3) 0.028(3)
C68 0.032(3) 0.039(3) 0.054(4) 0.019(3) -0.010(2) 0.018(2)

loop_
_atom_type_symbol
_atom_type_description
_atom_type_scat_dispersion_real
_atom_type_scat_dispersion_imag
_atom_type_scat_source
C C 0.0033 0.0016 'International Tables Vol C Tables 4.2.6.8 and 6.1.1.4'
H H 0.0000 0.0000 'International Tables Vol C Tables 4.2.6.8 and 6.1.1.4'
B B 0.0013 0.0007 'International Tables Vol C Tables 4.2.6.8 and 6.1.1.4'
N N 0.0061 0.0033 'International Tables Vol C Tables 4.2.6.8 and 6.1.1.4'
O O 0.0106 0.0060 'International Tables Vol C Tables 4.2.6.8 and 6.1.1.4'
S S 0.1246 0.1234 'International Tables Vol C Tables 4.2.6.8 and 6.1.1.4'
Zn Zn 0.2839 1.4301 'International Tables Vol C Tables 4.2.6.8 and 6.1.1.4'

loop_
_geom_angle_atom_site_label_1
_geom_angle_atom_site_label_2
_geom_angle_atom_site_label_3
_geom_angle
O1 Zn1 N2 92.27(13)
O1 Zn1 N4 91.45(13)
N2 Zn1 N4 95.83(14)
O1 Zn1 N6 173.35(13)
N2 Zn1 N6 90.43(13)
N4 Zn1 N6 82.22(13)
O1 Zn1 S1 85.33(9)
N2 Zn1 S1 121.95(11)
N4 Zn1 S1 142.15(10)
N6 Zn1 S1 98.39(9)
N9 Zn2 O2 107.33(19)
N9 Zn2 N13 97.50(14)
O2 Zn2 N13 93.59(14)
N9 Zn2 N11 87.44(14)
O2 Zn2 N11 164.88(17)
N13 Zn2 N11 80.99(14)
N9 Zn2 S2 112.28(11)
O2 Zn2 S2 81.96(13)
N13 Zn2 S2 149.91(10)
N11 Zn2 S2 95.62(10)
C31 S1 Zn1 94.32(16)
C36 O1 Zn1 117.8(3)
C60 N13 N12 106.9(3)
C60 N13 Zn2 137.7(3)
N12 N13 Zn2 111.7(3)
C4 N2 N1 106.5(3)
C4 N2 Zn1 133.3(3)
N1 N2 Zn1 113.0(3)
C50 N11 N10 106.0(3)
C50 N11 Zn2 142.0(3)
N10 N11 Zn2 111.7(3)
C48 N10 N11 109.8(4)
C48 N10 B2 129.5(4)
N11 N10 B2 120.5(3)
C38 N8 N9 109.1(4)
C38 N8 B2 129.8(4)
N9 N8 B2 119.9(3)
C2 N1 N2 110.4(3)
C2 N1 B1 128.9(4)
N2 N1 B1 120.4(3)
C14 N4 N3 106.2(3)
C14 N4 Zn1 139.9(3)
N3 N4 Zn1 113.9(3)
C40 N9 N8 107.4(3)
C40 N9 Zn2 135.0(3)
N8 N9 Zn2 116.7(3)
C22 N5 N6 110.6(3)
C22 N5 B1 127.3(4)
N6 N5 B1 121.6(3)
C24 N6 N5 106.1(3)
C24 N6 Zn1 142.2(3)
N5 N6 Zn1 107.7(2)
C58 N12 N13 109.5(4)
C58 N12 B2 128.8(4)
N13 N12 B2 121.3(3)
N6 C24 C23 109.8(4)
N6 C24 C25 123.2(4)
C23 C24 C25 126.9(4)
C12 N3 N4 110.1(3)
C12 N3 B1 128.4(4)
N4 N3 B1 121.4(3)
C33 N7 C31 123.5(4)
C33 N7 C32 117.0(4)
C31 N7 C32 119.5(4)
C46 C41 C42 118.9(4)
C46 C41 C40 119.0(4)
C42 C41 C40 122.1(4)
C58 C59 C60 106.0(4)
N3 C12 C13 107.8(4)
N3 C12 C11 123.0(4)
C13 C12 C11 129.2(4)
N11 C50 C49 110.3(4)
N11 C50 C51 121.9(4)
C49 C50 C51 127.8(4)
C38 C39 C40 106.2(4)
C20 C15 C16 118.5(4)
C20 C15 C14 122.9(4)
C16 C15 C14 118.6(4)
N4 C14 C13 109.8(4)
N4 C14 C15 123.8(4)
C13 C14 C15 126.3(4)
N5 C22 C23 107.2(4)
N5 C22 C21 123.6(4)
C23 C22 C21 129.2(4)
N1 C2 C3 106.8(4)
N1 C2 C1 122.5(4)
C3 C2 C1 130.7(4)
C22 C23 C24 106.3(4)
O1 C36 C35 122.4(4)
O1 C36 C31 120.6(4)
C35 C36 C31 117.0(4)
C2 C3 C4 106.7(4)
C30 C25 C26 118.1(4)
C30 C25 C24 122.6(4)
C26 C25 C24 119.3(4)
N10 C48 C49 108.2(4)
N10 C48 C47 123.1(4)
C49 C48 C47 128.7(4)
C56 C51 C52 118.3(5)
C56 C51 C50 121.6(4)
C52 C51 C50 120.1(4)
N7 C31 C36 119.1(4)
N7 C31 S1 120.4(4)
C36 C31 S1 120.5(3)
N13 C60 C59 109.0(4)
N13 C60 C61 123.4(4)
C59 C60 C61 127.5(4)
C19 C20 C15 120.4(5)
N12 C58 C59 108.5(4)
N12 C58 C57 122.1(4)
C59 C58 C57 129.4(4)
C6 C5 C10 118.9(4)
C6 C5 C4 122.2(4)
C10 C5 C4 118.9(4)
C34 C35 C36 121.0(5)
C12 C13 C14 106.0(4)
C51 C56 C55 120.6(5)
N8 C38 C39 108.3(4)
N8 C38 C37 122.3(4)
C39 C38 C37 129.4(4)
C28 C29 C30 120.4(4)
C48 C49 C50 105.8(4)
N9 C40 C39 108.9(4)
N9 C40 C41 123.9(4)
C39 C40 C41 127.1(4)
C43 C42 C41 119.9(5)
C41 C46 C45 121.0(5)
C5 C6 C7 120.2(5)
N2 C4 C3 109.6(4)
N2 C4 C5 123.1(4)
C3 C4 C5 127.3(4)
C27 C26 C25 120.4(4)
C20 C19 C18 119.9(5)
C25 C30 C29 120.8(4)
C28 C27 C26 120.8(4)
N5 B1 N3 109.3(3)
N5 B1 N1 109.6(4)
N3 B1 N1 108.5(3)
C61 C62 C63 120.2(5)
C29 C28 C27 119.4(4)
N12 B2 N8 110.9(4)
N12 B2 N10 109.0(3)
N8 B2 N10 108.4(3)
C44 C43 C42 120.7(5)
C54 C55 C56 121.0(5)
C64 C63 C62 120.6(5)
C62 C61 C66 118.8(4)
C62 C61 C60 119.3(4)
C66 C61 C60 121.9(4)
C17 C18 C19 120.1(5)
C8 C7 C6 120.4(5)
N7 C33 C34 119.1(4)
C33 C34 C35 120.3(4)
C54 C53 C52 121.1(5)
C17 C16 C15 120.7(5)
C9 C10 C5 120.4(5)
C53 C52 C51 120.2(5)
C65 C66 C61 121.0(5)
C53 C54 C55 118.7(5)
C7 C8 C9 120.1(5)
C10 C9 C8 120.1(5)
C43 C44 C45 119.9(5)
C63 C64 C65 119.8(5)
C18 C17 C16 120.3(5)
C44 C45 C46 119.6(5)
C66 C65 C64 119.6(5)
C67 S2 Zn2 95.13(16)
C72 O2 Zn2 122.8(4)
N14 C67 C72 120.1(4)
N14 C67 S2 119.2(4)
C72 C67 S2 120.7(4)
C69 N14 C67 124.0(5)
C69 N14 C68 115.9(5)
C67 N14 C68 120.0(4)
O2 C72 C71 126.5(5)
O2 C72 C67 118.1(5)
C71 C72 C67 115.1(5)
C70 C71 C72 121.5(5)
C71 C70 C69 122.7(5)
N14 C69 C70 116.4(5)

loop_
_geom_bond_atom_site_label_1
_geom_bond_atom_site_label_2
_geom_bond_distance
Zn1 O1 2.036(3)
Zn1 N2 2.091(4)
Zn1 N4 2.091(3)
Zn1 N6 2.282(4)
Zn1 S1 2.3493(12)
Zn2 N9 2.059(4)
Zn2 O2 2.096(3)
Zn2 N13 2.120(4)
Zn2 N11 2.267(4)
Zn2 S2 2.3182(14)
S1 C31 1.719(5)
O1 C36 1.269(5)
N13 C60 1.344(6)
N13 N12 1.368(5)
N2 C4 1.346(5)
N2 N1 1.366(5)
N11 C50 1.339(6)
N11 N10 1.378(5)
N10 C48 1.355(6)
N10 B2 1.552(6)
N8 C38 1.349(6)
N8 N9 1.366(5)
N8 B2 1.548(6)
N1 C2 1.360(6)
N1 B1 1.550(6)
N4 C14 1.341(5)
N4 N3 1.375(5)
N9 C40 1.335(6)
N5 C22 1.360(5)
N5 N6 1.368(5)
N5 B1 1.537(6)
N6 C24 1.350(5)
N12 C58 1.348(5)
N12 B2 1.541(6)
C24 C23 1.400(6)
C24 C25 1.470(6)
N3 C12 1.357(5)
N3 B1 1.549(6)
N7 C33 1.347(6)
N7 C31 1.361(6)
N7 C32 1.471(6)
C41 C46 1.388(7)
C41 C42 1.397(7)
C41 C40 1.475(6)
C59 C58 1.362(7)
C59 C60 1.404(6)
C12 C13 1.367(6)
C12 C11 1.496(6)
C50 C49 1.400(6)
C50 C51 1.478(6)
C39 C38 1.363(6)
C39 C40 1.399(6)
C15 C20 1.388(6)
C15 C16 1.403(6)
C15 C14 1.464(6)
C21 C22 1.492(6)
C14 C13 1.405(6)
C22 C23 1.377(6)
C2 C3 1.382(7)
C2 C1 1.496(6)
C36 C35 1.401(6)
C36 C31 1.437(6)
C3 C4 1.389(6)
C25 C30 1.388(6)
C25 C26 1.408(6)
C48 C49 1.365(7)
C48 C47 1.500(6)
C51 C56 1.380(7)
C51 C52 1.398(6)
C60 C61 1.471(6)
C20 C19 1.385(6)
C58 C57 1.506(6)
C5 C6 1.386(7)
C5 C10 1.401(7)
C5 C4 1.476(6)
C35 C34 1.387(7)
C56 C55 1.393(7)
C38 C37 1.500(6)
C29 C28 1.377(7)
C29 C30 1.395(6)
C42 C43 1.389(7)
C46 C45 1.389(7)
C6 C7 1.394(7)
C26 C27 1.381(7)
C19 C18 1.389(8)
C27 C28 1.380(7)
C62 C61 1.387(6)
C62 C63 1.390(7)
C43 C44 1.379(8)
C55 C54 1.376(8)
C63 C64 1.381(8)
C61 C66 1.396(7)
C18 C17 1.370(8)
C7 C8 1.369(8)
C33 C34 1.381(8)
C53 C54 1.371(9)
C53 C52 1.394(8)
C16 C17 1.373(7)
C10 C9 1.380(8)
C66 C65 1.387(7)
C8 C9 1.384(9)
C44 C45 1.388(8)
C64 C65 1.388(8)
S2 C67 1.747(5)
O2 C72 1.159(7)
C67 N14 1.364(6)
C67 C72 1.419(7)
N14 C69 1.335(7)
N14 C68 1.498(7)
C72 C71 1.400(8)
C71 C70 1.349(8)
C70 C69 1.373(8)
